data_4123243
loop_
_publ_author_name
'Pike, Sebastian D.'
'Chadwick, F. Mark'
'Rees, Nicholas H.'
'Scott, Mark P.'
'Weller, Andrew S.'
'Kr\"amer, Tobias'
'Macgregor, Stuart A.'

_publ_section_title
;
 Solid-State Synthesis and Characterization of \s-Alkane Complexes,
 [Rh(L2)(\h(2),\h(2)-C7H12)][BAr(F)4] (L2 = Bidentate Chelating
 Phosphine).
;
_journal_issue 2
_journal_name_full 'Journal of the American Chemical Society'
_journal_page_first 820
_journal_page_last 833
_journal_paper_doi 10.1021/ja510437p
_journal_volume 137
_journal_year 2015
_chemical_compound_source 'S10, CRL, Uni Oxford'
_chemical_formula_moiety 'C54 H54 B1 F24 P2 Rh1'
_chemical_formula_sum 'C54 H54 B F24 P2 Rh'
_chemical_formula_weight 1334.64
_chemical_melting_point ?
_chemical_name_systematic '[Rh(dippp)NBD][BArF4]'
_space_group_IT_number 15
_symmetry_cell_setting monoclinic
_symmetry_space_group_name_Hall '-C 2yc'
_symmetry_space_group_name_H-M 'C 1 2/c 1'
_atom_sites_solution_hydrogens difmap
_atom_sites_solution_primary other
_audit_creation_date 2014-06-23
_audit_creation_method CRYSTALS_ver_14.43
_cell_angle_alpha 90
_cell_angle_beta 90.957(2)
_cell_angle_gamma 90
_cell_formula_units_Z 12
_cell_length_a 17.8334(5)
_cell_length_b 17.5483(4)
_cell_length_c 55.0406(15)
_cell_measurement_reflns_used 10371
_cell_measurement_temperature 150
_cell_measurement_theta_max 76
_cell_measurement_theta_min 4
_cell_volume 17222.3(8)
_computing_cell_refinement 'CrysAlis, (Oxford Diffraction, 2002)'
_computing_data_collection 'SuperNova, (Oxford Diffraction, 2010)'
_computing_data_reduction 'CrysAlis, (Oxford Diffraction, 2002)'
_computing_molecular_graphics 'CAMERON (Watkin et al., 1996)'
_computing_publication_material 'CRYSTALS (Betteridge et al., 2003)'
_computing_structure_refinement 'CRYSTALS (Betteridge et al., 2003)'
_computing_structure_solution 'Superflip (Palatinus & Chapuis, 2007)'
_diffrn_ambient_temperature 150
_diffrn_measured_fraction_theta_full 0.997
_diffrn_measured_fraction_theta_max 0.983
_diffrn_measurement_device Area
_diffrn_measurement_device_type 'Oxford Diffraction SuperNova'
_diffrn_measurement_method \w
_diffrn_radiation_monochromator graphite
_diffrn_radiation_type 'Cu K\a'
_diffrn_radiation_wavelength 1.54180
_diffrn_reflns_av_R_equivalents 0.233
_diffrn_reflns_limit_h_max 22
_diffrn_reflns_limit_h_min -22
_diffrn_reflns_limit_k_max 22
_diffrn_reflns_limit_k_min 0
_diffrn_reflns_limit_l_max 68
_diffrn_reflns_limit_l_min 0
_diffrn_reflns_number 17822
_diffrn_reflns_theta_full 74.249
_diffrn_reflns_theta_max 76.545
_diffrn_reflns_theta_min 3.534
_diffrn_standards_number 0
_exptl_absorpt_coefficient_mu 3.968
_exptl_absorpt_correction_T_max 0.89
_exptl_absorpt_correction_T_min 0.43
_exptl_absorpt_correction_type multi-scan
_exptl_absorpt_process_details 'CrysAlis, (Oxford Diffraction, 2002)'
_exptl_crystal_colour orange
_exptl_crystal_density_diffrn 1.544
_exptl_crystal_density_method 'not measured'
_exptl_crystal_description block
_exptl_crystal_F_000 8088
_exptl_crystal_size_max 0.070
_exptl_crystal_size_mid 0.050
_exptl_crystal_size_min 0.030
_refine_diff_density_max 2.35
_refine_diff_density_min -1.81
_refine_ls_extinction_method None
_refine_ls_goodness_of_fit_ref 0.9834
_refine_ls_hydrogen_treatment mixed
_refine_ls_matrix_type full
_refine_ls_number_parameters 1422
_refine_ls_number_reflns 12965
_refine_ls_number_restraints 2334
_refine_ls_R_factor_all 0.1346
_refine_ls_R_factor_gt 0.1033
_refine_ls_shift/su_max 0.0353889
_refine_ls_shift/su_mean 0.0006512
_refine_ls_structure_factor_coef Fsqd
_refine_ls_weighting_details
;
 Method= Modified Sheldrick 
 w=1/[\s^2^(F^2^) + ( 0.15P)^2^ +*****P] 
 ,where P=(max(Fo^2^,0) + 2Fc^2^)/3 
;
_refine_ls_weighting_scheme calc
_refine_ls_wR_factor_all 0.2996
_refine_ls_wR_factor_gt 0.2789
_refine_ls_wR_factor_ref 0.2993
_reflns_limit_h_max 22
_reflns_limit_h_min -22
_reflns_limit_k_max 22
_reflns_limit_k_min 0
_reflns_limit_l_max 68
_reflns_limit_l_min 0
_reflns_number_gt 8547
_reflns_number_total 17822
_reflns_threshold_expression I>2.0\s(I)
_oxford_diffrn_Wilson_B_factor 3.44
_oxford_diffrn_Wilson_scale 7.52
_oxford_refine_ls_r_factor_ref 0.1345
_oxford_refine_ls_scale 0.4220(11)
_oxford_reflns_number_all 12967
_oxford_reflns_threshold_expression_ref I>-3.0\s(I)
_oxford_structure_analysis_title 058SDP13
_cod_data_source_file ja510437p_si_001.cif
_cod_data_source_block '[4-NBD][BArF4]'
_cod_depositor_comments
;
The following automatic conversions were performed:

'_chemical_melting_point' value 'not measured' was changed to '?' -
the value is undefined or not given.

'_atom_sites_solution_primary'
value 'Other' changed to 'other' according to
/home/saulius/struct/COD-crude-data--automatic-downloads/rss-feeds/ACS/lib/dictionaries/cif_core.dic
dictionary named 'cif_core.dic' version 2.4.2 from 2011-04-26.

Automatic conversion script
Id: cif_fix_values 2935 2014-11-11 08:27:57Z andrius 

 Adding full bibliography for 4123238--4123246.cif.
;
_cod_original_sg_symbol_H-M 'C 2/c '
_cod_original_formula_sum 'C54 H54 B1 F24 P2 Rh1'
_cod_database_code 4123243

loop_
_symmetry_equiv_pos_as_xyz
x,y,z
-x,-y,-z
x+1/2,y+1/2,z
-x+1/2,-y+1/2,-z
x,-y,z+1/2
-x,y,-z+1/2
x+1/2,-y+1/2,z+1/2
-x+1/2,y+1/2,-z+1/2

loop_
_atom_site_label
_atom_site_type_symbol
_atom_site_fract_x
_atom_site_fract_y
_atom_site_fract_z
_atom_site_U_iso_or_equiv
_atom_site_occupancy
_atom_site_adp_type
_atom_site_refinement_flags_posn
_atom_site_refinement_flags_adp
_atom_site_disorder_assembly
_atom_site_disorder_group
F7 F -0.1809(5) -0.4767(6) 0.63171(15) 0.1077 1.0000 Uani . . . .
F8 F -0.2711(5) -0.4062(6) 0.61955(19) 0.1222 1.0000 Uani . . . .
F9 F -0.2615(6) -0.5186(6) 0.60740(17) 0.1192 1.0000 Uani . . . .
F22 F -0.1158(7) -0.0286(5) 0.52307(17) 0.1246 1.0000 Uani . . . .
F23 F -0.1707(5) -0.1329(7) 0.5200(2) 0.1319 1.0000 Uani . . . .
F24 F -0.0966(5) -0.0959(5) 0.49273(12) 0.1003 1.0000 Uani . . . .
F25 F 0.3139(5) -0.0385(6) 0.69107(15) 0.1059 1.0000 Uani . . . .
F26 F 0.2839(6) -0.1564(6) 0.68921(18) 0.1256 1.0000 Uani . . . .
F27 F 0.2134(4) -0.0784(6) 0.70748(17) 0.1092 1.0000 Uani . . . .
C1 C 0.5068(11) -0.4044(7) 0.5636(3) 0.0871 1.0000 Uani . . . .
C2 C 0.5627(10) -0.3991(8) 0.5807(3) 0.0929 1.0000 Uani . . . .
C3 C 0.5371(10) -0.4441(9) 0.6028(3) 0.1019 1.0000 Uani . . . .
C4 C 0.4758(9) -0.3972(7) 0.6121(2) 0.0725 1.0000 Uani . . . .
C5 C 0.4186(8) -0.4027(6) 0.5962(3) 0.0685 1.0000 Uani . . . .
C6 C 0.4453(9) -0.4533(8) 0.5756(3) 0.0840 1.0000 Uani . . . .
C10 C 0.4934(9) -0.5095(8) 0.5898(3) 0.0977 1.0000 Uani . . . .
C14 C 0.4782(8) -0.2343(7) 0.5287(2) 0.0713 1.0000 Uani . . . .
C15 C 0.4861(10) -0.1730(10) 0.5096(2) 0.1011 1.0000 Uani . . . .
C16 C 0.3950(9) -0.2498(10) 0.5332(3) 0.0934 1.0000 Uani . . . .
C17 C 0.4900(8) -0.2147(8) 0.6412(2) 0.0750 1.0000 Uani . . . .
C18 C 0.5754(9) -0.2182(10) 0.6380(3) 0.0982 1.0000 Uani . . . .
C19 C 0.4697(10) -0.1488(10) 0.6585(3) 0.1042 1.0000 Uani . . . .
C20 C 0.3407(7) -0.2094(10) 0.6194(2) 0.0841 1.0000 Uani . . . .
C21 C 0.2935(9) -0.2130(14) 0.5957(3) 0.1302 1.0000 Uani . . . .
C22 C 0.3200(9) -0.2720(10) 0.6371(3) 0.0994 1.0000 Uani . . . .
C101 C 0.4626(10) 0.3883(7) 0.7282(2) 0.0852 1.0000 Uani . . . .
C102 C 0.4247(9) 0.3878(8) 0.7499(2) 0.0842 1.0000 Uani . . . .
C103 C 0.5303(12) 0.4357(7) 0.7323(2) 0.1002 1.0000 Uani . . . .
C104 C 0.500000(10) 0.4966(11) 0.750000(10) 0.1534 1.0000 Uani S T . .
C107 C 0.4523(9) 0.2082(8) 0.6952(2) 0.0796 1.0000 Uani . . . .
C108 C 0.4113(12) 0.1510(10) 0.6793(3) 0.1234 1.0000 Uani . . . .
C109 C 0.5366(9) 0.2077(8) 0.6917(2) 0.0868 1.0000 Uani . . . .
C110 C 0.3289(9) 0.2057(12) 0.7292(3) 0.1088 1.0000 Uani . . . .
C111 C 0.3045(9) 0.2077(14) 0.7566(4) 0.1416 1.0000 Uani . . . .
C112 C 0.2986(8) 0.2747(12) 0.7160(4) 0.1313 1.0000 Uani . . . .
C201 C 0.0618(5) -0.3436(5) 0.58772(15) 0.0340 1.0000 Uani . . . .
C202 C 0.1061(5) -0.3726(5) 0.56912(18) 0.0443 1.0000 Uani . . . .
C203 C 0.1616(5) -0.4272(5) 0.57363(15) 0.0698 1.0000 Uani D . . .
C204 C 0.1757(6) -0.4525(6) 0.5960(2) 0.0595 1.0000 Uani . . . .
C205 C 0.1313(6) -0.4261(5) 0.61498(12) 0.0778 1.0000 Uani D . . .
C206 C 0.0775(5) -0.3722(5) 0.61086(17) 0.0426 1.0000 Uani . . . .
C207 C 0.2082(3) -0.4548(3) 0.55344(11) 0.0858 1.0000 Uani D . . .
C208 C 0.1410(4) -0.4564(3) 0.63985(9) 0.0915 1.0000 Uani D . . .
C209 C -0.0793(5) -0.3447(5) 0.57732(15) 0.0359 1.0000 Uani . . . .
C210 C -0.1207(5) -0.3758(5) 0.59580(17) 0.0380 1.0000 Uani . . . .
C211 C -0.1759(5) -0.4299(6) 0.59195(19) 0.0468 1.0000 Uani . . . .
C212 C -0.1906(6) -0.4563(7) 0.5686(2) 0.0628 1.0000 Uani . . . .
C213 C -0.1428(6) -0.4316(5) 0.54979(12) 0.0800 1.0000 Uani D . . .
C214 C -0.0938(6) -0.3731(6) 0.55411(18) 0.0506 1.0000 Uani . . . .
C215 C -0.2216(7) -0.4581(8) 0.6124(3) 0.0728 1.0000 Uani . . . .
C216 C -0.1533(3) -0.4655(3) 0.52432(9) 0.0899 1.0000 Uani D . . .
C217 C -0.0237(5) -0.2304(5) 0.60601(16) 0.0333 1.0000 Uani . . . .
C218 C -0.0956(5) -0.2069(5) 0.61242(18) 0.0425 1.0000 Uani . . . .
C219 C -0.1082(4) -0.1593(6) 0.63190(16) 0.0718 1.0000 Uani D . . .
C220 C -0.0485(6) -0.1304(6) 0.64591(18) 0.0522 1.0000 Uani . . . .
C221 C 0.0232(4) -0.1512(5) 0.63932(13) 0.0529 1.0000 Uani D . . .
C222 C 0.0347(5) -0.2006(5) 0.61996(15) 0.0362 1.0000 Uani . . . .
C223 C -0.1854(3) -0.1400(4) 0.63743(11) 0.0897 1.0000 Uani D . . .
C224 C 0.0890(3) -0.1200(3) 0.65300(8) 0.0659 1.0000 Uani D . . .
C225 C 0.0048(5) -0.2265(5) 0.56001(15) 0.0362 1.0000 Uani . . . .
C226 C 0.0769(6) -0.2010(6) 0.55412(17) 0.0465 1.0000 Uani . . . .
C227 C 0.0891(4) -0.1482(7) 0.53645(17) 0.0822 1.0000 Uani D . . .
C228 C 0.0287(7) -0.1155(6) 0.5238(2) 0.0625 1.0000 Uani . . . .
C229 C -0.0426(6) -0.1380(5) 0.52952(17) 0.0489 1.0000 Uani . . . .
C230 C -0.0536(6) -0.1932(5) 0.54725(16) 0.0417 1.0000 Uani . . . .
C231 C 0.1641(3) -0.1216(5) 0.53137(11) 0.0970 1.0000 Uani D . . .
C232 C -0.1078(8) -0.1026(7) 0.5166(2) 0.0658 1.0000 Uani . . . .
C301 C 0.4280(5) -0.1783(5) 0.74826(16) 0.0323 1.0000 Uani . . . .
C302 C 0.3862(5) -0.1628(5) 0.72731(17) 0.0402 1.0000 Uani . . . .
C303 C 0.3290(5) -0.1103(6) 0.72688(19) 0.0478 1.0000 Uani . . . .
C304 C 0.3112(6) -0.0682(6) 0.7473(2) 0.0533 1.0000 Uani . . . .
C305 C 0.3539(6) -0.0806(5) 0.76818(14) 0.0725 1.0000 Uani D . . .
C306 C 0.4089(5) -0.1356(5) 0.76868(17) 0.0403 1.0000 Uani . . . .
C307 C 0.2846(7) -0.0966(8) 0.7042(3) 0.0709 1.0000 Uani . . . .
C308 C 0.3401(4) -0.0354(4) 0.79150(11) 0.0952 1.0000 Uani D . . .
C309 C 0.4414(6) -0.3307(5) 0.7170(2) 0.0468 1.0000 Uani . . . .
C310 C 0.4455(4) -0.3810(5) 0.69752(17) 0.0712 1.0000 Uani D . . .
C311 C 0.5126(7) -0.3985(6) 0.6876(2) 0.0625 1.0000 Uani . . . .
C312 C 0.5758(4) -0.3626(5) 0.69586(18) 0.0755 1.0000 Uani D . . .
C313 C 0.5711(5) -0.3103(5) 0.71506(18) 0.0440 1.0000 Uani . . . .
C314 C 0.5045(5) -0.2929(5) 0.72648(17) 0.0368 1.0000 Uani . . . .
C315 C 0.6522(3) -0.3799(3) 0.68590(11) 0.0903 1.0000 Uani D . . .
C316 C 0.3798(3) -0.4209(3) 0.68846(11) 0.0825 1.0000 Uani D . . .
B1 B -0.0084(5) -0.2864(6) 0.58276(17) 0.0331 1.0000 Uani . . . .
B2 B 0.5000 -0.2359(8) 0.7500 0.0339 1.0000 Uani S T . .
P1 P 0.5305(2) -0.21773(19) 0.55762(6) 0.0700 1.0000 Uani D . . .
P2 P 0.44116(18) -0.20860(17) 0.61153(5) 0.0581 1.0000 Uani D . . .
P3 P 0.43069(15) 0.19896(16) 0.72827(5) 0.0600 1.0000 Uani D . . .
Rh1 Rh 0.48676(5) -0.30279(4) 0.586110(14) 0.0507 1.0000 Uani . . . .
Rh2 Rh 0.5000 0.28823(5) 0.7500 0.0411 1.0000 Uani S T . .
F140 F -0.2300(5) -0.1299(11) 0.61799(15) 0.0826 0.3781 Uani D . 1 2
F141 F -0.2336(5) -0.1983(6) 0.6358(2) 0.1084 0.6219 Uani D . 1 1
F130 F -0.2158(5) -0.0871(7) 0.62308(18) 0.1185 0.6219 Uani D . 1 1
F131 F -0.1934(4) -0.0760(7) 0.6501(3) 0.0993 0.3781 Uani D . 1 2
F150 F -0.2213(6) -0.1922(7) 0.6505(3) 0.1069 0.3781 Uani D . 1 2
F151 F -0.1953(4) -0.1128(7) 0.65975(14) 0.0787 0.6219 Uani D . 1 1
F50 F 0.0839(7) -0.4955(11) 0.6480(2) 0.1094 0.3170 Uani D . 2 1
F51 F 0.0883(7) -0.4369(7) 0.65520(15) 0.1153 0.6830 Uani D . 2 2
F40 F 0.1524(13) -0.4048(5) 0.65685(15) 0.0705 0.3170 Uani D . 2 1
F41 F 0.2029(7) -0.4358(6) 0.65116(18) 0.1207 0.6830 Uani D . 2 2
F60 F 0.1425(6) -0.5309(4) 0.64152(14) 0.0704 0.6830 Uani D . 2 2
F61 F 0.1978(8) -0.5033(10) 0.64302(18) 0.1097 0.3170 Uani D . 2 1
F200 F 0.2138(5) -0.1292(12) 0.5491(2) 0.0755 0.3699 Uani D . 3 2
F201 F 0.2174(5) -0.1722(7) 0.5335(3) 0.1198 0.6301 Uani D . 3 1
F210 F 0.1702(5) -0.0491(6) 0.5258(4) 0.1140 0.3699 Uani D . 3 2
F211 F 0.1892(6) -0.0661(8) 0.5451(2) 0.1330 0.6301 Uani D . 3 1
F190 F 0.1745(5) -0.0948(7) 0.50923(14) 0.0776 0.6301 Uani D . 3 1
F191 F 0.1974(6) -0.1547(10) 0.5132(3) 0.1173 0.3699 Uani D . 3 2
F100 F -0.2244(5) -0.4714(19) 0.5182(3) 0.0892 0.1750 Uani D . 4 2
F101 F -0.2040(5) -0.4289(5) 0.51172(15) 0.1166 0.8250 Uani D . 4 1
F120 F -0.1743(5) -0.5369(4) 0.52515(14) 0.0887 0.8250 Uani D . 4 1
F121 F -0.1242(18) -0.5337(9) 0.5228(2) 0.0973 0.1750 Uani D . 4 2
F110 F -0.1215(17) -0.4235(11) 0.50780(16) 0.0944 0.1750 Uani D . 4 2
F111 F -0.0911(4) -0.4631(5) 0.51197(13) 0.0938 0.8250 Uani D . 4 1
F280 F 0.2808(7) -0.0598(6) 0.80283(19) 0.1097 0.4920 Uani D . 5 1
F281 F 0.3134(8) -0.0785(5) 0.80871(16) 0.1059 0.5080 Uani D . 5 2
F290 F 0.2918(7) 0.0200(7) 0.78791(18) 0.1282 0.5080 Uani D . 5 2
F291 F 0.3295(8) 0.0373(4) 0.78705(17) 0.0897 0.4920 Uani D . 5 1
F300 F 0.4018(5) -0.0044(7) 0.80009(19) 0.0945 0.5080 Uani D . 5 2
F301 F 0.3969(6) -0.0403(8) 0.80685(17) 0.1147 0.4920 Uani D . 5 1
F350 F 0.3654(5) -0.4863(4) 0.69976(18) 0.1111 0.7537 Uani D . 6 1
F351 F 0.3853(6) -0.4970(4) 0.6889(4) 0.0711 0.2463 Uani D . 6 2
F340 F 0.3609(8) -0.4051(10) 0.66522(19) 0.0915 0.2463 Uani D . 6 2
F341 F 0.3824(4) -0.4406(5) 0.66476(14) 0.1010 0.7537 Uani D . 6 1
F360 F 0.3169(5) -0.4066(10) 0.7006(3) 0.0877 0.2463 Uani D . 6 2
F361 F 0.3153(3) -0.3815(4) 0.69011(15) 0.0663 0.7537 Uani D . 6 1
C80 C 0.5027(14) -0.1152(5) 0.56116(17) 0.0875 0.5547 Uani D . 7 2
C81 C 0.5342(10) -0.1150(5) 0.5658(4) 0.0738 0.4453 Uani D . 7 1
C90 C 0.4664(11) -0.0855(5) 0.5785(2) 0.0752 0.4453 Uani D . 7 1
C91 C 0.5086(10) -0.0846(5) 0.5867(2) 0.0876 0.5547 Uani D . 7 2
C70 C 0.4413(9) -0.1076(5) 0.6010(3) 0.0848 0.5547 Uani D . 7 2
C71 C 0.4691(16) -0.1077(6) 0.60503(19) 0.0757 0.4453 Uani D . 7 1
C106 C 0.51411(6) 0.0739(3) 0.744268(16) 0.0767 0.5000 Uani D . . .
F2000 F 0.2241(7) -0.5296(5) 0.5550(2) 0.0919 0.4447 Uani D . 8 1
F2100 F 0.2572(6) -0.5096(6) 0.56030(16) 0.0969 0.5553 Uani D . 8 2
F1000 F 0.2498(6) -0.3997(5) 0.54346(19) 0.0924 0.5553 Uani D . 8 2
F1100 F 0.2749(5) -0.4192(7) 0.5523(2) 0.0854 0.4447 Uani D . 8 1
F3000 F 0.1675(5) -0.4849(7) 0.53500(16) 0.0917 0.5553 Uani D . 8 2
F3100 F 0.1753(6) -0.4450(8) 0.53142(15) 0.0964 0.4447 Uani D . 8 1
H11 H 0.5146 -0.4012 0.5460 0.1081 1.0000 Uiso R . . .
H21 H 0.6156 -0.3919 0.5766 0.1151 1.0000 Uiso R . . .
H31 H 0.5757 -0.4594 0.6146 0.1291 1.0000 Uiso R . . .
H41 H 0.4688 -0.3881 0.6294 0.0872 1.0000 Uiso R . . .
H51 H 0.3660 -0.3981 0.6006 0.0892 1.0000 Uiso R . . .
H61 H 0.4067 -0.4743 0.5646 0.1051 1.0000 Uiso R . . .
H101 H 0.4648 -0.5414 0.6008 0.1142 1.0000 Uiso R . . .
H102 H 0.5249 -0.5411 0.5794 0.1141 1.0000 Uiso R . . .
H141 H 0.4985 -0.2810 0.5216 0.0871 1.0000 Uiso R . . .
H151 H 0.5371 -0.1716 0.5042 0.1530 1.0000 Uiso R . . .
H152 H 0.4730 -0.1246 0.5165 0.1530 1.0000 Uiso R . . .
H153 H 0.4529 -0.1845 0.4962 0.1530 1.0000 Uiso R . . .
H163 H 0.3902 -0.2949 0.5429 0.1441 1.0000 Uiso R . . .
H162 H 0.3739 -0.2068 0.5415 0.1440 1.0000 Uiso R . . .
H161 H 0.3693 -0.2567 0.5179 0.1440 1.0000 Uiso R . . .
H171 H 0.4751 -0.2625 0.6489 0.0940 1.0000 Uiso R . . .
H183 H 0.5873 -0.2597 0.6272 0.1430 1.0000 Uiso R . . .
H182 H 0.6006 -0.2250 0.6534 0.1430 1.0000 Uiso R . . .
H181 H 0.5905 -0.1704 0.6309 0.1431 1.0000 Uiso R . . .
H191 H 0.4168 -0.1496 0.6613 0.1560 1.0000 Uiso R . . .
H192 H 0.4963 -0.1540 0.6738 0.1559 1.0000 Uiso R . . .
H193 H 0.4840 -0.1019 0.6508 0.1560 1.0000 Uiso R . . .
H201 H 0.3293 -0.1612 0.6275 0.1061 1.0000 Uiso R . . .
H213 H 0.3188 -0.1847 0.5834 0.2060 1.0000 Uiso R . . .
H212 H 0.2445 -0.1917 0.5981 0.2060 1.0000 Uiso R . . .
H211 H 0.2890 -0.2654 0.5907 0.2060 1.0000 Uiso R . . .
H221 H 0.3618 -0.2804 0.6480 0.1460 1.0000 Uiso R . . .
H222 H 0.2768 -0.2567 0.6460 0.1460 1.0000 Uiso R . . .
H223 H 0.3091 -0.3175 0.6280 0.1460 1.0000 Uiso R . . .
H1011 H 0.4379 0.3828 0.7122 0.1030 1.0000 Uiso R . . .
H1021 H 0.3703 0.3824 0.7509 0.1061 1.0000 Uiso R . . .
H1031 H 0.5563 0.4540 0.7179 0.1200 1.0000 Uiso R . . .
H1071 H 0.4348 0.2590 0.6902 0.0991 1.0000 Uiso R . . .
H1081 H 0.3589 0.1539 0.6828 0.1861 1.0000 Uiso R . . .
H1082 H 0.4297 0.1006 0.6828 0.1859 1.0000 Uiso R . . .
H1083 H 0.4189 0.1629 0.6625 0.1860 1.0000 Uiso R . . .
H1093 H 0.5591 0.2484 0.7009 0.1282 1.0000 Uiso R . . .
H1092 H 0.5561 0.1592 0.6971 0.1281 1.0000 Uiso R . . .
H1091 H 0.5466 0.2145 0.6747 0.1281 1.0000 Uiso R . . .
H1101 H 0.3076 0.1604 0.7215 0.1362 1.0000 Uiso R . . .
H1111 H 0.3174 0.1607 0.7645 0.2100 1.0000 Uiso R . . .
H1112 H 0.3310 0.2487 0.7644 0.2100 1.0000 Uiso R . . .
H1113 H 0.2516 0.2163 0.7577 0.2100 1.0000 Uiso R . . .
H1123 H 0.3147 0.2740 0.6994 0.1940 1.0000 Uiso R . . .
H1122 H 0.3188 0.3186 0.7241 0.1940 1.0000 Uiso R . . .
H1121 H 0.2449 0.2758 0.7163 0.1940 1.0000 Uiso R . . .
H2021 H 0.0974 -0.3558 0.5531 0.0558 1.0000 Uiso R . . .
H2041 H 0.2147 -0.4867 0.5990 0.0721 1.0000 Uiso R . . .
H2061 H 0.0501 -0.3538 0.6240 0.0531 1.0000 Uiso R . . .
H2101 H -0.1103 -0.3600 0.6118 0.0492 1.0000 Uiso R . . .
H2121 H -0.2303 -0.4896 0.5654 0.0780 1.0000 Uiso R . . .
H2141 H -0.0698 -0.3509 0.5410 0.0612 1.0000 Uiso R . . .
H2181 H -0.1363 -0.2239 0.6030 0.0540 1.0000 Uiso R . . .
H2201 H -0.0570 -0.0976 0.6590 0.0629 1.0000 Uiso R . . .
H2221 H 0.0835 -0.2146 0.6163 0.0459 1.0000 Uiso R . . .
H2261 H 0.1175 -0.2202 0.5629 0.0592 1.0000 Uiso R . . .
H2281 H 0.0369 -0.0782 0.5120 0.0780 1.0000 Uiso R . . .
H2301 H -0.1023 -0.2090 0.5505 0.0530 1.0000 Uiso R . . .
H3021 H 0.3976 -0.1890 0.7131 0.0501 1.0000 Uiso R . . .
H3041 H 0.2715 -0.0331 0.7468 0.0662 1.0000 Uiso R . . .
H3061 H 0.4348 -0.1448 0.7832 0.0541 1.0000 Uiso R . . .
H3091 H 0.3952 -0.3216 0.7241 0.0583 1.0000 Uiso R . . .
H3111 H 0.5148 -0.4346 0.6753 0.0760 1.0000 Uiso R . . .
H3131 H 0.6150 -0.2867 0.7204 0.0541 1.0000 Uiso R . . .
H801 H 0.4548 -0.0972 0.5554 0.1790 0.5547 Uiso R . 7 2
H802 H 0.5287 -0.0895 0.5485 0.1790 0.5547 Uiso R . 7 2
H912 H 0.5538 -0.1040 0.5941 0.1030 0.5547 Uiso R . 7 2
H913 H 0.5146 -0.0322 0.5912 0.1030 0.5547 Uiso R . 7 2
H711 H 0.5088 -0.0882 0.6155 0.1051 0.4453 Uiso R . 7 1
H712 H 0.4225 -0.0819 0.6086 0.1052 0.4453 Uiso R . 7 1
H1041 H 0.5381 0.5279 0.7570 0.1811 1.0000 Uiso R . . .
H901 H 0.4730 -0.0319 0.5775 0.1123 0.4453 Uiso R . 7 1
H902 H 0.4230 -0.0998 0.5694 0.1123 0.4453 Uiso R . 7 1
H701 H 0.4245 -0.0723 0.6128 0.1335 0.5547 Uiso R . 7 2
H702 H 0.4073 -0.1080 0.5876 0.1335 0.5547 Uiso R . 7 2
H811 H 0.5779 -0.1050 0.5754 0.1220 0.4453 Uiso R . 7 1
H812 H 0.5365 -0.0874 0.5510 0.1220 0.4453 Uiso R . 7 1
C410 C 0.6279(15) -0.1958(18) 0.5518(5) 0.0876 0.4411 Uani D . 9 1
C411 C 0.6308(11) -0.2496(17) 0.5500(4) 0.0756 0.5589 Uani D . 9 2
C430 C 0.655(2) -0.2631(18) 0.5371(6) 0.0907 0.4411 Uani D . 9 1
C431 C 0.6646(13) -0.2137(16) 0.5277(3) 0.0822 0.5589 Uani D . 9 2
C421 C 0.6843(13) -0.2439(15) 0.5716(3) 0.0780 0.5589 Uani D . 9 2
C420 C 0.6745(19) -0.186(2) 0.5749(5) 0.0901 0.4411 Uani D . 9 1
F330 F 0.6485(5) -0.4199(5) 0.66542(16) 0.1221 0.7521 Uani D . 10 1
F331 F 0.6531(5) -0.4442(8) 0.6731(4) 0.0887 0.2479 Uani D . 10 2
F310 F 0.7041(5) -0.3876(13) 0.70329(16) 0.0896 0.2479 Uani D . 10 2
F311 F 0.6943(5) -0.4199(5) 0.70123(16) 0.1047 0.7521 Uani D . 10 1
F320 F 0.6764(7) -0.3256(7) 0.6712(4) 0.0927 0.2479 Uani D . 10 2
F321 F 0.6908(4) -0.3172(4) 0.68092(16) 0.0827 0.7521 Uani D . 10 1
F160 F 0.1136(5) -0.0544(5) 0.64402(15) 0.0885 0.6149 Uani D . 11 1
F161 F 0.1353(5) -0.0805(7) 0.63907(14) 0.0715 0.3851 Uani D . 11 2
F170 F 0.1311(5) -0.1738(4) 0.6635(2) 0.0728 0.3851 Uani D . 11 2
F171 F 0.1477(4) -0.1664(5) 0.65312(16) 0.0771 0.6149 Uani D . 11 1
F180 F 0.0700(4) -0.0729(7) 0.67081(18) 0.0705 0.3851 Uani D . 11 2
F181 F 0.0749(4) -0.1062(5) 0.67627(11) 0.0646 0.6149 Uani D . 11 1
H4101 H 0.6307 -0.1504 0.5424 0.0971 0.4411 Uiso R . 9 1
H4111 H 0.6276 -0.3026 0.5466 0.0960 0.5589 Uiso R . 9 2
H4201 H 0.7248 -0.1743 0.5709 0.0977 0.4411 Uiso R . 9 1
H4202 H 0.6735 -0.2326 0.5837 0.0977 0.4411 Uiso R . 9 1
H4203 H 0.6545 -0.1464 0.5845 0.0977 0.4411 Uiso R . 9 1
H4301 H 0.7065 -0.2563 0.5331 0.1016 0.4411 Uiso R . 9 1
H4302 H 0.6503 -0.3086 0.5464 0.1016 0.4411 Uiso R . 9 1
H4303 H 0.6258 -0.2668 0.5227 0.1016 0.4411 Uiso R . 9 1
H4311 H 0.7137 -0.2330 0.5252 0.1049 0.5589 Uiso R . 9 2
H4312 H 0.6670 -0.1602 0.5300 0.1049 0.5589 Uiso R . 9 2
H4313 H 0.6339 -0.2247 0.5139 0.1049 0.5589 Uiso R . 9 2
H4211 H 0.7332 -0.2605 0.5675 0.0983 0.5589 Uiso R . 9 2
H4212 H 0.6663 -0.2740 0.5846 0.0983 0.5589 Uiso R . 9 2
H4213 H 0.6861 -0.1920 0.5765 0.0983 0.5589 Uiso R . 9 2
C1050 C 0.44572(16) 0.0972(3) 0.73467(6) 0.0761 0.5000 Uani D . . .
C1051 C 0.44572(16) 0.0972(3) 0.73467(6) 0.0761 0.5000 Uani D . . .
H1051 H 0.4074 0.0810 0.7453 0.0913 0.5000 Uiso R . . .
H1052 H 0.4400 0.0720 0.7195 0.0913 0.5000 Uiso R . . .
H1053 H 0.3975 0.0743 0.7350 0.0913 0.5000 Uiso R . . .
H1054 H 0.4726 0.0778 0.7213 0.0913 0.5000 Uiso R . . .
H1061 H 0.5000 0.0187 0.7500 0.0921 1.0000 Uiso . . . .
H1062 H 0.5497 0.0800 0.7317 0.0921 0.5000 Uiso . . . .

loop_
_atom_site_aniso_label
_atom_site_aniso_U_11
_atom_site_aniso_U_22
_atom_site_aniso_U_33
_atom_site_aniso_U_23
_atom_site_aniso_U_13
_atom_site_aniso_U_12
F7 0.097(6) 0.161(9) 0.066(5) 0.044(5) 0.023(5) -0.027(6)
F8 0.115(7) 0.107(7) 0.148(8) 0.018(6) 0.093(7) 0.020(6)
F9 0.130(7) 0.110(7) 0.120(7) -0.003(6) 0.060(6) -0.066(6)
F22 0.185(10) 0.089(6) 0.099(7) -0.010(5) -0.021(7) 0.068(7)
F23 0.068(5) 0.165(10) 0.162(10) 0.092(8) -0.011(6) 0.013(6)
F24 0.114(6) 0.142(8) 0.045(4) 0.014(4) -0.002(4) 0.061(6)
F25 0.093(6) 0.141(8) 0.084(6) 0.056(6) -0.010(5) -0.002(5)
F26 0.136(8) 0.126(8) 0.112(7) -0.017(6) -0.076(7) 0.046(7)
F27 0.045(4) 0.163(9) 0.119(7) 0.044(6) -0.014(4) 0.026(5)
C1 0.160(16) 0.045(7) 0.057(8) -0.003(6) 0.036(9) 0.015(8)
C2 0.104(12) 0.065(9) 0.110(13) 0.004(9) 0.042(10) 0.013(8)
C3 0.105(12) 0.074(10) 0.128(14) 0.030(10) 0.015(11) 0.005(9)
C4 0.113(11) 0.051(7) 0.053(7) 0.007(6) 0.015(8) -0.010(7)
C5 0.088(9) 0.038(6) 0.081(9) 0.003(6) 0.022(8) -0.006(6)
C6 0.105(11) 0.060(8) 0.087(10) -0.008(7) -0.007(9) -0.002(8)
C10 0.124(13) 0.047(8) 0.123(13) 0.011(8) 0.031(11) 0.012(8)
C14 0.107(10) 0.065(8) 0.043(6) 0.001(5) 0.020(7) -0.004(7)
C15 0.140(15) 0.106(12) 0.057(8) 0.019(8) 0.009(9) -0.001(11)
C16 0.099(11) 0.107(12) 0.075(10) -0.015(9) 0.002(8) -0.012(9)
C17 0.097(10) 0.083(9) 0.045(7) -0.006(6) 0.009(7) -0.003(8)
C18 0.104(12) 0.126(14) 0.064(9) 0.000(9) -0.019(8) -0.003(10)
C19 0.127(14) 0.116(13) 0.070(9) -0.027(9) 0.008(9) -0.020(11)
C20 0.065(8) 0.118(12) 0.070(9) -0.014(8) 0.014(7) 0.027(8)
C21 0.066(10) 0.23(2) 0.096(12) -0.018(14) -0.016(9) 0.044(13)
C22 0.087(10) 0.115(13) 0.098(11) -0.007(10) 0.038(9) -0.029(9)
C101 0.166(15) 0.043(7) 0.046(7) 0.005(5) -0.002(8) 0.050(9)
C102 0.116(12) 0.065(8) 0.072(9) -0.010(7) 0.001(8) 0.028(8)
C103 0.213(19) 0.037(7) 0.051(7) 0.000(6) 0.024(9) -0.022(9)
C104 0.37(5) 0.044(11) 0.046(11) 0.0000 0.019(19) 0.0000
C107 0.119(12) 0.065(8) 0.054(7) -0.014(6) -0.022(8) 0.014(8)
C108 0.178(19) 0.096(13) 0.095(12) -0.040(10) -0.031(12) 0.004(12)
C109 0.127(13) 0.076(9) 0.059(8) 0.005(7) 0.025(8) 0.009(9)
C110 0.071(10) 0.142(16) 0.112(14) -0.008(12) -0.024(10) 0.009(10)
C111 0.061(10) 0.20(2) 0.16(2) 0.012(17) 0.029(11) -0.019(12)
C112 0.049(8) 0.20(2) 0.145(16) -0.019(15) -0.053(10) 0.036(11)
C201 0.042(5) 0.031(5) 0.028(5) -0.007(4) 0.002(4) -0.002(4)
C202 0.042(5) 0.042(5) 0.049(6) -0.007(4) 0.010(5) 0.002(4)
C203 0.061(5) 0.060(5) 0.089(6) -0.029(5) 0.021(5) 0.007(4)
C204 0.056(7) 0.048(6) 0.075(8) -0.014(6) 0.002(6) 0.023(5)
C205 0.104(7) 0.067(6) 0.062(5) 0.004(5) -0.014(5) 0.034(5)
C206 0.049(6) 0.039(5) 0.039(5) 0.000(4) -0.003(4) 0.011(4)
C207 0.080(5) 0.078(4) 0.101(5) -0.031(4) 0.032(4) 0.009(3)
C208 0.119(5) 0.086(4) 0.070(4) 0.013(4) -0.012(4) 0.028(4)
C209 0.042(5) 0.034(5) 0.031(5) 0.002(4) 0.001(4) -0.001(4)
C210 0.033(5) 0.043(5) 0.038(5) 0.005(4) 0.002(4) -0.004(4)
C211 0.042(6) 0.048(6) 0.051(6) 0.006(5) 0.004(5) -0.006(5)
C212 0.048(6) 0.063(7) 0.077(8) 0.007(6) 0.000(6) -0.026(5)
C213 0.096(6) 0.082(6) 0.062(5) -0.005(5) -0.005(5) -0.040(5)
C214 0.056(6) 0.053(6) 0.043(6) 0.003(5) 0.006(5) -0.022(5)
C215 0.062(8) 0.080(9) 0.077(9) -0.001(7) 0.026(7) -0.032(7)
C216 0.107(5) 0.093(5) 0.070(4) -0.007(4) -0.006(4) -0.032(4)
C217 0.034(5) 0.031(5) 0.034(5) 0.003(4) 0.004(4) 0.001(4)
C218 0.044(5) 0.037(5) 0.046(5) 0.000(4) 0.005(4) 0.011(4)
C219 0.052(5) 0.099(7) 0.065(5) -0.026(5) 0.011(4) 0.027(5)
C220 0.061(7) 0.053(6) 0.044(6) -0.017(5) 0.006(5) 0.012(5)
C221 0.069(5) 0.050(5) 0.040(4) -0.011(4) 0.006(4) -0.004(4)
C222 0.046(5) 0.029(5) 0.033(5) 0.001(4) 0.004(4) 0.003(4)
C223 0.063(4) 0.121(6) 0.085(5) -0.030(4) 0.012(4) 0.029(4)
C224 0.079(4) 0.069(4) 0.049(3) -0.017(3) 0.004(3) -0.009(3)
C225 0.043(5) 0.040(5) 0.026(5) -0.002(4) 0.000(4) -0.005(4)
C226 0.047(6) 0.050(6) 0.042(5) 0.002(5) 0.004(5) -0.014(5)
C227 0.069(5) 0.120(7) 0.057(5) 0.032(5) -0.010(5) -0.050(5)
C228 0.095(9) 0.048(6) 0.045(6) 0.010(5) 0.006(6) -0.021(6)
C229 0.078(8) 0.039(5) 0.030(5) 0.001(4) 0.007(5) 0.006(5)
C230 0.052(6) 0.041(5) 0.032(5) -0.001(4) 0.000(4) 0.002(4)
C231 0.075(4) 0.141(6) 0.075(4) 0.037(4) -0.009(4) -0.051(4)
C232 0.093(10) 0.066(8) 0.039(6) 0.015(5) -0.002(6) 0.028(7)
C301 0.034(5) 0.025(4) 0.038(5) 0.004(4) 0.005(4) 0.001(3)
C302 0.034(5) 0.044(5) 0.043(5) 0.007(4) -0.005(4) 0.011(4)
C303 0.038(5) 0.046(6) 0.060(7) 0.019(5) -0.005(5) 0.007(4)
C304 0.041(6) 0.054(6) 0.064(7) 0.012(5) 0.006(5) 0.011(5)
C305 0.088(7) 0.058(6) 0.073(6) -0.001(5) 0.045(6) 0.023(5)
C306 0.044(5) 0.041(5) 0.036(5) 0.005(4) 0.007(4) 0.005(4)
C307 0.051(7) 0.078(9) 0.084(9) 0.024(8) -0.019(7) 0.014(6)
C308 0.117(6) 0.084(5) 0.086(5) -0.011(4) 0.055(4) 0.018(4)
C309 0.043(6) 0.031(5) 0.066(7) -0.010(5) -0.013(5) -0.001(4)
C310 0.076(5) 0.043(5) 0.093(6) -0.018(5) -0.026(5) -0.003(4)
C311 0.079(8) 0.041(6) 0.066(7) -0.023(5) -0.011(6) 0.005(6)
C312 0.073(5) 0.051(5) 0.103(6) -0.039(5) 0.023(5) -0.001(5)
C313 0.038(5) 0.042(5) 0.052(6) -0.012(4) -0.001(4) 0.004(4)
C314 0.033(5) 0.034(5) 0.043(5) -0.001(4) -0.009(4) -0.001(4)
C315 0.085(4) 0.069(4) 0.118(5) -0.043(4) 0.032(4) -0.002(3)
C316 0.082(4) 0.061(4) 0.105(5) -0.019(4) -0.026(4) -0.007(3)
B1 0.032(5) 0.041(6) 0.026(5) 0.001(4) 0.004(4) -0.002(4)
B2 0.034(8) 0.028(7) 0.040(8) 0.0000 0.008(6) 0.0000
P1 0.092(2) 0.072(2) 0.0467(17) 0.0045(15) 0.0147(16) -0.0235(18)
P2 0.076(2) 0.0537(17) 0.0448(15) -0.0020(13) 0.0070(14) -0.0013(14)
P3 0.0606(17) 0.0505(16) 0.0685(19) -0.0122(14) -0.0087(15) 0.0001(13)
Rh1 0.0626(5) 0.0440(5) 0.0459(5) 0.0026(3) 0.0113(4) -0.0020(4)
Rh2 0.0508(6) 0.0296(5) 0.0431(6) 0.0000 0.0050(5) 0.0000
F140 0.052(7) 0.111(9) 0.085(7) -0.050(7) 0.003(6) 0.034(7)
F141 0.071(6) 0.149(8) 0.106(7) -0.051(7) 0.011(6) 0.008(5)
F130 0.092(7) 0.151(9) 0.113(7) -0.009(7) 0.015(6) 0.062(6)
F131 0.064(7) 0.129(9) 0.105(9) -0.047(7) 0.002(7) 0.029(7)
F150 0.078(8) 0.146(9) 0.096(9) -0.014(8) 0.020(7) 0.018(7)
F151 0.057(5) 0.108(7) 0.071(6) -0.019(5) 0.026(5) 0.026(5)
F50 0.140(9) 0.102(9) 0.085(8) 0.021(8) -0.016(8) 0.000(8)
F51 0.157(8) 0.120(7) 0.069(6) 0.010(6) 0.006(6) 0.071(7)
F40 0.093(9) 0.077(8) 0.041(7) 0.024(6) -0.009(7) 0.025(8)
F41 0.159(8) 0.104(7) 0.097(7) 0.026(6) -0.048(6) -0.016(7)
F60 0.076(6) 0.070(5) 0.065(5) 0.022(4) -0.001(5) 0.007(5)
F61 0.141(9) 0.103(9) 0.085(8) 0.013(8) -0.015(8) 0.049(7)
F200 0.054(7) 0.116(9) 0.056(7) 0.037(7) -0.010(6) -0.042(7)
F201 0.070(6) 0.179(9) 0.111(7) 0.073(7) 0.003(6) -0.029(6)
F210 0.088(8) 0.148(9) 0.105(8) 0.056(8) -0.025(8) -0.049(8)
F211 0.116(7) 0.185(9) 0.098(7) 0.002(7) 0.002(6) -0.084(7)
F190 0.071(6) 0.112(7) 0.051(5) 0.027(5) 0.004(5) -0.046(5)
F191 0.083(8) 0.170(10) 0.099(8) 0.008(8) -0.001(7) -0.048(8)
F100 0.111(8) 0.092(9) 0.064(9) 0.002(9) -0.016(8) -0.036(9)
F101 0.145(7) 0.120(7) 0.084(6) -0.019(5) -0.029(5) 0.013(6)
F120 0.097(6) 0.089(5) 0.081(5) -0.015(4) 0.011(5) -0.035(5)
F121 0.115(10) 0.098(8) 0.079(9) -0.011(9) -0.005(9) -0.027(8)
F110 0.116(10) 0.097(9) 0.069(9) -0.003(8) -0.008(8) -0.035(9)
F111 0.124(6) 0.095(6) 0.063(5) -0.013(4) 0.015(4) -0.030(5)
F280 0.139(10) 0.097(9) 0.096(9) 0.000(8) 0.074(8) 0.008(8)
F281 0.128(10) 0.111(9) 0.080(8) -0.016(7) 0.062(8) -0.013(8)
F290 0.150(11) 0.112(9) 0.124(10) -0.013(8) 0.055(9) 0.045(8)
F291 0.098(9) 0.079(7) 0.095(8) -0.020(7) 0.066(7) -0.009(7)
F300 0.145(9) 0.056(7) 0.085(8) -0.023(6) 0.054(7) -0.012(7)
F301 0.146(10) 0.108(10) 0.092(9) -0.026(8) 0.034(7) 0.026(9)
F350 0.099(6) 0.076(5) 0.156(8) 0.010(5) -0.047(6) -0.026(5)
F351 0.069(8) 0.052(6) 0.092(9) -0.033(8) -0.003(8) -0.014(7)
F340 0.093(9) 0.072(9) 0.108(8) -0.013(8) -0.027(8) -0.002(8)
F341 0.098(6) 0.089(6) 0.115(6) -0.048(5) -0.032(6) 0.009(5)
F360 0.084(8) 0.068(8) 0.110(9) -0.023(8) -0.016(8) -0.017(8)
F361 0.061(4) 0.059(5) 0.078(5) -0.001(4) -0.016(4) -0.012(4)
C80 0.159(18) 0.056(10) 0.048(10) 0.005(8) -0.013(12) -0.038(10)
C81 0.095(15) 0.056(12) 0.069(15) 0.007(10) -0.038(12) -0.030(10)
C90 0.095(14) 0.057(11) 0.072(14) 0.006(10) -0.038(11) -0.023(10)
C91 0.156(18) 0.056(9) 0.050(9) 0.000(7) -0.011(11) -0.029(10)
C70 0.156(19) 0.053(10) 0.045(9) -0.006(8) -0.010(11) -0.021(10)
C71 0.097(15) 0.057(12) 0.072(15) 0.002(10) -0.037(12) -0.021(11)
C106 0.089(7) 0.051(6) 0.090(7) 0.000(5) -0.001(6) 0.003(5)
F2000 0.087(8) 0.074(6) 0.116(8) -0.040(7) 0.038(7) 0.002(7)
F2100 0.084(7) 0.088(7) 0.120(8) -0.025(6) 0.037(6) 0.016(6)
F1000 0.089(7) 0.087(7) 0.103(7) -0.012(6) 0.045(6) 0.014(6)
F1100 0.074(7) 0.086(8) 0.097(8) -0.021(7) 0.031(7) 0.010(6)
F3000 0.100(7) 0.078(7) 0.098(7) -0.049(6) 0.037(6) -0.005(6)
F3100 0.097(8) 0.092(8) 0.101(7) -0.040(7) 0.026(6) 0.017(7)
C410 0.091(15) 0.083(15) 0.090(15) -0.006(13) 0.018(12) -0.026(13)
C411 0.083(11) 0.076(11) 0.069(10) -0.003(9) 0.024(8) -0.027(9)
C430 0.093(16) 0.085(16) 0.094(16) -0.004(14) 0.019(13) -0.021(14)
C431 0.088(12) 0.083(12) 0.076(11) 0.003(10) 0.030(9) -0.026(10)
C421 0.081(12) 0.076(12) 0.077(11) -0.003(10) 0.016(9) -0.027(10)
C420 0.094(16) 0.084(16) 0.093(16) -0.008(14) 0.013(13) -0.023(14)
F330 0.121(7) 0.109(7) 0.138(7) -0.071(6) 0.052(6) -0.023(6)
F331 0.085(8) 0.058(8) 0.125(9) -0.034(7) 0.035(8) 0.010(8)
F310 0.080(8) 0.064(9) 0.125(9) -0.049(8) 0.027(7) -0.005(8)
F311 0.090(6) 0.064(6) 0.162(8) -0.022(5) 0.036(5) 0.022(5)
F320 0.088(9) 0.072(8) 0.119(10) -0.041(7) 0.032(8) -0.005(8)
F321 0.078(5) 0.080(5) 0.091(6) -0.041(5) 0.027(5) -0.015(4)
F160 0.108(7) 0.079(6) 0.078(6) -0.012(5) 0.001(6) -0.031(6)
F161 0.079(7) 0.080(8) 0.055(7) -0.025(6) 0.015(6) -0.018(6)
F170 0.080(8) 0.082(7) 0.057(7) -0.006(6) -0.002(7) -0.006(6)
F171 0.072(6) 0.097(6) 0.062(6) -0.037(5) 0.001(5) 0.002(5)
F180 0.084(7) 0.074(8) 0.054(7) -0.026(6) 0.000(6) -0.006(7)
F181 0.079(6) 0.073(6) 0.042(4) -0.014(5) -0.001(4) -0.005(5)
C1050 0.088(7) 0.053(6) 0.086(7) -0.004(5) -0.006(6) -0.006(5)
C1051 0.088(7) 0.053(6) 0.086(7) -0.004(5) -0.006(6) -0.006(5)

loop_
_atom_type_symbol
_atom_type_scat_dispersion_real
_atom_type_scat_dispersion_imag
_atom_type_scat_Cromer_Mann_a1
_atom_type_scat_Cromer_Mann_b1
_atom_type_scat_Cromer_Mann_a2
_atom_type_scat_Cromer_Mann_b2
_atom_type_scat_Cromer_Mann_a3
_atom_type_scat_Cromer_Mann_b3
_atom_type_scat_Cromer_Mann_a4
_atom_type_scat_Cromer_Mann_b4
_atom_type_scat_Cromer_Mann_c
_atom_type_scat_source
Rh 0.0927 3.6045 19.2957 0.7515 14.3501 8.2176 4.7343 25.8749 1.2892 98.6062 5.3280 'International Tables Vol C 4.2.6.8 and 6.1.1.4'
P 0.2955 0.4335 6.4345 1.9067 4.1791 27.1570 1.7800 0.5260 1.4908 68.1645 1.1149 'International Tables Vol C 4.2.6.8 and 6.1.1.4'
B 0.0090 0.0039 2.0545 23.2185 1.3326 1.0210 1.0979 60.3498 0.7068 0.1403 -0.1932 'International Tables Vol C 4.2.6.8 and 6.1.1.4'
F 0.0727 0.0534 3.5392 10.2825 2.6412 4.2944 1.5170 0.2615 1.0243 26.1476 0.2776 'International Tables Vol C 4.2.6.8 and 6.1.1.4'
C 0.0181 0.0091 2.3100 20.8439 1.0200 10.2075 1.5886 0.5687 0.8650 51.6512 0.2156 'International Tables Vol C 4.2.6.8 and 6.1.1.4'
H 0.0000 0.0000 0.4930 10.5109 0.3229 26.1257 0.1402 3.1424 0.0408 57.7998 0.0030 'International Tables Vol C 4.2.6.8 and 6.1.1.4'

loop_
_geom_angle_atom_site_label_1
_geom_angle_site_symmetry_1
_geom_angle_atom_site_label_2
_geom_angle_atom_site_label_3
_geom_angle_site_symmetry_3
_geom_angle
_geom_angle_publ_flag
C2 . C1 C6 . 104.9(12) yes
C2 . C1 Rh1 . 71.4(8) yes
C6 . C1 Rh1 . 94.9(8) yes
C2 . C1 H11 . 124.4 no
C6 . C1 H11 . 124.4 no
Rh1 . C1 H11 . 122.4 no
C1 . C2 C3 . 106.9(15) yes
C1 . C2 Rh1 . 72.5(9) yes
C3 . C2 Rh1 . 95.5(9) yes
C1 . C2 H21 . 122.9 no
C3 . C2 H21 . 123.4 no
Rh1 . C2 H21 . 122.1 no
C2 . C3 C4 . 102.8(12) yes
C2 . C3 C10 . 99.7(14) yes
C4 . C3 C10 . 101.7(13) yes
C2 . C3 Rh1 . 51.4(7) yes
C4 . C3 Rh1 . 51.5(7) yes
C10 . C3 Rh1 . 110.4(10) yes
C2 . C3 H31 . 117.0 no
C4 . C3 H31 . 116.4 no
C10 . C3 H31 . 116.5 no
Rh1 . C3 H31 . 133.1 no
C3 . C4 C5 . 107.3(13) yes
C3 . C4 Rh1 . 97.0(9) yes
C5 . C4 Rh1 . 72.7(7) yes
C3 . C4 H41 . 122.6 no
C5 . C4 H41 . 123.0 no
Rh1 . C4 H41 . 121.7 no
C4 . C5 C6 . 106.5(12) yes
C4 . C5 Rh1 . 72.0(7) yes
C6 . C5 Rh1 . 95.6(8) yes
C4 . C5 H51 . 123.6 no
C6 . C5 H51 . 123.4 no
Rh1 . C5 H51 . 122.2 no
C1 . C6 C5 . 103.1(10) yes
C1 . C6 C10 . 100.5(13) yes
C5 . C6 C10 . 100.3(12) yes
C1 . C6 H61 . 116.1 no
C5 . C6 H61 . 116.9 no
C10 . C6 H61 . 117.2 no
C3 . C10 C6 . 91.8(11) yes
C3 . C10 H101 . 113.6 no
C6 . C10 H101 . 113.4 no
C3 . C10 H102 . 113.4 no
C6 . C10 H102 . 113.2 no
H101 . C10 H102 . 110.5 no
C15 . C14 C16 . 109.8(13) yes
C15 . C14 P1 . 115.8(10) yes
C16 . C14 P1 . 111.4(9) yes
C15 . C14 H141 . 106.2 no
C16 . C14 H141 . 106.2 no
P1 . C14 H141 . 106.9 no
C14 . C15 H151 . 109.4 no
C14 . C15 H152 . 109.2 no
H151 . C15 H152 . 109.6 no
C14 . C15 H153 . 108.9 no
H151 . C15 H153 . 110.0 no
H152 . C15 H153 . 109.7 no
C14 . C16 H163 . 109.4 no
C14 . C16 H162 . 109.0 no
H163 . C16 H162 . 110.0 no
C14 . C16 H161 . 109.4 no
H163 . C16 H161 . 109.8 no
H162 . C16 H161 . 109.3 no
C18 . C17 C19 . 110.1(12) yes
C18 . C17 P2 . 110.7(9) yes
C19 . C17 P2 . 113.1(11) yes
C18 . C17 H171 . 107.0 no
C19 . C17 H171 . 108.0 no
P2 . C17 H171 . 107.8 no
C17 . C18 H183 . 109.4 no
C17 . C18 H182 . 110.6 no
H183 . C18 H182 . 109.9 no
C17 . C18 H181 . 107.2 no
H183 . C18 H181 . 110.1 no
H182 . C18 H181 . 109.5 no
C17 . C19 H191 . 109.1 no
C17 . C19 H192 . 110.6 no
H191 . C19 H192 . 109.4 no
C17 . C19 H193 . 107.6 no
H191 . C19 H193 . 110.4 no
H192 . C19 H193 . 109.7 no
C21 . C20 C22 . 112.2(15) yes
C21 . C20 P2 . 108.7(10) yes
C22 . C20 P2 . 113.7(10) yes
C21 . C20 H201 . 107.8 no
C22 . C20 H201 . 106.1 no
P2 . C20 H201 . 108.0 no
C20 . C21 H213 . 108.6 no
C20 . C21 H212 . 110.6 no
H213 . C21 H212 . 109.7 no
C20 . C21 H211 . 108.6 no
H213 . C21 H211 . 109.4 no
H212 . C21 H211 . 109.8 no
C20 . C22 H221 . 108.7 no
C20 . C22 H222 . 109.4 no
H221 . C22 H222 . 110.1 no
C20 . C22 H223 . 108.5 no
H221 . C22 H223 . 110.2 no
H222 . C22 H223 . 110.0 no
C102 . C101 C103 . 106.4(12) yes
C102 . C101 Rh2 . 71.0(7) yes
C103 . C101 Rh2 . 97.2(9) yes
C102 . C101 H1011 . 123.6 no
C103 . C101 H1011 . 123.1 no
Rh2 . C101 H1011 . 122.1 no
C103 6_656 C102 C101 . 107.1(15) yes
C103 6_656 C102 Rh2 . 97.0(10) yes
C101 . C102 Rh2 . 72.6(7) yes
C103 6_656 C102 H1021 . 122.3 no
C101 . C102 H1021 . 123.3 no
Rh2 . C102 H1021 . 122.0 no
C102 6_656 C103 C101 . 102.1(10) yes
C102 6_656 C103 C104 . 99.4(10) yes
C101 . C103 C104 . 101.0(13) yes
C102 6_656 C103 H1031 . 117.0 no
C101 . C103 H1031 . 117.1 no
C104 . C103 H1031 . 117.3 no
C103 . C104 C103 6_656 92.8(14) yes
C103 . C104 H1041 6_656 113.5 no
C103 6_656 C104 H1041 6_656 113.4 no
C103 . C104 H1041 . 113.4 no
C103 6_656 C104 H1041 . 113.5 no
H1041 6_656 C104 H1041 . 109.5 no
C108 . C107 C109 . 113.0(13) yes
C108 . C107 P3 . 113.6(12) yes
C109 . C107 P3 . 110.2(9) yes
C108 . C107 H1071 . 106.8 no
C109 . C107 H1071 . 106.1 no
P3 . C107 H1071 . 106.6 no
C107 . C108 H1081 . 108.2 no
C107 . C108 H1082 . 109.4 no
H1081 . C108 H1082 . 109.8 no
C107 . C108 H1083 . 109.8 no
H1081 . C108 H1083 . 109.6 no
H1082 . C108 H1083 . 109.9 no
C107 . C109 H1093 . 109.4 no
C107 . C109 H1092 . 108.5 no
H1093 . C109 H1092 . 110.4 no
C107 . C109 H1091 . 109.0 no
H1093 . C109 H1091 . 109.9 no
H1092 . C109 H1091 . 109.7 no
C111 . C110 C112 . 110.0(17) yes
C111 . C110 P3 . 108.7(11) yes
C112 . C110 P3 . 112.8(13) yes
C111 . C110 H1101 . 108.7 no
C112 . C110 H1101 . 108.1 no
P3 . C110 H1101 . 108.5 no
C110 . C111 H1111 . 110.1 no
C110 . C111 H1112 . 107.7 no
H1111 . C111 H1112 . 109.3 no
C110 . C111 H1113 . 110.6 no
H1111 . C111 H1113 . 109.7 no
H1112 . C111 H1113 . 109.4 no
C110 . C112 H1123 . 109.8 no
C110 . C112 H1122 . 106.9 no
H1123 . C112 H1122 . 109.9 no
C110 . C112 H1121 . 110.9 no
H1123 . C112 H1121 . 109.4 no
H1122 . C112 H1121 . 109.9 no
C202 . C201 C206 . 115.5(8) yes
C202 . C201 B1 . 123.0(8) yes
C206 . C201 B1 . 121.3(8) yes
C201 . C202 C203 . 121.8(9) yes
C201 . C202 H2021 . 119.0 no
C203 . C202 H2021 . 119.2 no
C202 . C203 C204 . 121.1(7) yes
C202 . C203 C207 . 119.7(7) yes
C204 . C203 C207 . 119.1(7) yes
C203 . C204 C205 . 118.7(8) yes
C203 . C204 H2041 . 120.7 no
C205 . C204 H2041 . 120.6 no
C204 . C205 C206 . 120.7(8) yes
C204 . C205 C208 . 120.9(7) yes
C206 . C205 C208 . 118.4(7) yes
C201 . C206 C205 . 122.2(8) yes
C201 . C206 H2061 . 118.9 no
C205 . C206 H2061 . 118.9 no
C203 . C207 F2000 . 113.12(5) yes
C203 . C207 F1100 . 113.10(5) yes
F2000 . C207 F1100 . 105.61(5) yes
C203 . C207 F3100 . 113.10(5) yes
F2000 . C207 F3100 . 105.61(5) yes
F1100 . C207 F3100 . 105.60(5) yes
C203 . C207 F2100 . 113.09(5) yes
C203 . C207 F1000 . 113.11(5) yes
F2100 . C207 F1000 . 105.60(5) yes
C203 . C207 F3000 . 113.10(5) yes
F2100 . C207 F3000 . 105.60(5) yes
F1000 . C207 F3000 . 105.62(5) yes
C205 . C208 F50 . 115.26(5) yes
C205 . C208 F40 . 115.24(5) yes
F50 . C208 F40 . 103.11(5) yes
C205 . C208 F61 . 115.27(5) yes
F50 . C208 F61 . 103.12(5) yes
F40 . C208 F61 . 103.11(5) yes
C205 . C208 F51 . 115.27(5) yes
C205 . C208 F41 . 115.26(5) yes
F51 . C208 F41 . 103.13(5) yes
C205 . C208 F60 . 115.25(5) yes
F51 . C208 F60 . 103.10(5) yes
F41 . C208 F60 . 103.10(5) yes
C210 . C209 C214 . 116.2(8) yes
C210 . C209 B1 . 122.0(8) yes
C214 . C209 B1 . 121.2(8) yes
C209 . C210 C211 . 123.2(9) yes
C209 . C210 H2101 . 118.4 no
C211 . C210 H2101 . 118.4 no
C210 . C211 C212 . 119.7(9) yes
C210 . C211 C215 . 120.8(10) yes
C212 . C211 C215 . 119.5(10) yes
C211 . C212 C213 . 117.9(9) yes
C211 . C212 H2121 . 121.1 no
C213 . C212 H2121 . 120.9 no
C212 . C213 C214 . 119.4(8) yes
C212 . C213 C216 . 119.0(7) yes
C214 . C213 C216 . 121.3(6) yes
C209 . C214 C213 . 122.5(9) yes
C209 . C214 H2141 . 118.8 no
C213 . C214 H2141 . 118.7 no
C211 . C215 F8 . 111.7(11) yes
C211 . C215 F7 . 113.1(10) yes
F8 . C215 F7 . 106.9(12) yes
C211 . C215 F9 . 114.5(11) yes
F8 . C215 F9 . 104.9(11) yes
F7 . C215 F9 . 105.1(12) yes
C213 . C216 F101 . 111.72(5) yes
C213 . C216 F120 . 111.74(5) yes
F101 . C216 F120 . 107.14(5) yes
C213 . C216 F111 . 111.74(5) yes
F101 . C216 F111 . 107.12(5) yes
F120 . C216 F111 . 107.10(5) yes
C213 . C216 F100 . 111.72(5) yes
C213 . C216 F121 . 111.74(5) yes
F100 . C216 F121 . 107.12(5) yes
C213 . C216 F110 . 111.73(5) yes
F100 . C216 F110 . 107.12(5) yes
F121 . C216 F110 . 107.12(5) yes
C218 . C217 C222 . 115.6(8) yes
C218 . C217 B1 . 122.6(8) yes
C222 . C217 B1 . 121.7(7) yes
C217 . C218 C219 . 122.4(9) yes
C217 . C218 H2181 . 118.4 no
C219 . C218 H2181 . 119.2 no
C218 . C219 C220 . 121.0(7) yes
C218 . C219 C223 . 118.1(6) yes
C220 . C219 C223 . 120.9(6) yes
C219 . C220 C221 . 117.2(8) yes
C219 . C220 H2201 . 121.0 no
C221 . C220 H2201 . 121.8 no
C220 . C221 C222 . 121.0(7) yes
C220 . C221 C224 . 119.7(6) yes
C222 . C221 C224 . 119.4(6) yes
C221 . C222 C217 . 122.7(8) yes
C221 . C222 H2221 . 118.8 no
C217 . C222 H2221 . 118.5 no
C219 . C223 F141 . 114.65(5) yes
C219 . C223 F130 . 114.64(5) yes
F141 . C223 F130 . 103.83(5) yes
C219 . C223 F151 . 114.65(5) yes
F141 . C223 F151 . 103.84(5) yes
F130 . C223 F151 . 103.84(5) yes
C219 . C223 F140 . 114.66(5) yes
C219 . C223 F131 . 114.65(5) yes
F140 . C223 F131 . 103.83(5) yes
C219 . C223 F150 . 114.64(5) yes
F140 . C223 F150 . 103.83(5) yes
F131 . C223 F150 . 103.83(5) yes
C221 . C224 F160 . 113.08(5) yes
C221 . C224 F171 . 113.09(5) yes
F160 . C224 F171 . 105.63(5) yes
C221 . C224 F181 . 113.08(5) yes
F160 . C224 F181 . 105.62(5) yes
F171 . C224 F181 . 105.64(5) yes
C221 . C224 F161 . 113.08(5) yes
C221 . C224 F170 . 113.08(5) yes
F161 . C224 F170 . 105.62(5) yes
C221 . C224 F180 . 113.09(5) yes
F161 . C224 F180 . 105.64(5) yes
F170 . C224 F180 . 105.63(5) yes
C226 . C225 C230 . 115.7(9) yes
C226 . C225 B1 . 121.4(8) yes
C230 . C225 B1 . 122.6(8) yes
C225 . C226 C227 . 122.6(9) yes
C225 . C226 H2261 . 118.3 no
C227 . C226 H2261 . 119.1 no
C226 . C227 C228 . 120.3(8) yes
C226 . C227 C231 . 121.0(7) yes
C228 . C227 C231 . 118.6(7) yes
C227 . C228 C229 . 118.5(9) yes
C227 . C228 H2281 . 120.4 no
C229 . C228 H2281 . 121.1 no
C228 . C229 C230 . 120.2(10) yes
C228 . C229 C232 . 119.4(10) yes
C230 . C229 C232 . 120.5(10) yes
C229 . C230 C225 . 122.6(10) yes
C229 . C230 H2301 . 118.9 no
C225 . C230 H2301 . 118.4 no
C227 . C231 F201 . 115.93(5) yes
C227 . C231 F211 . 115.95(5) yes
F201 . C231 F211 . 102.30(5) yes
C227 . C231 F190 . 115.96(5) yes
F201 . C231 F190 . 102.27(5) yes
F211 . C231 F190 . 102.31(5) yes
C227 . C231 F200 . 115.96(5) yes
C227 . C231 F210 . 115.94(5) yes
F200 . C231 F210 . 102.27(5) yes
C227 . C231 F191 . 115.95(5) yes
F200 . C231 F191 . 102.29(5) yes
F210 . C231 F191 . 102.29(5) yes
C229 . C232 F22 . 111.2(11) yes
C229 . C232 F24 . 112.1(10) yes
F22 . C232 F24 . 101.1(10) yes
C229 . C232 F23 . 116.4(10) yes
F22 . C232 F23 . 105.6(12) yes
F24 . C232 F23 . 109.2(12) yes
C302 . C301 C306 . 115.4(8) yes
C302 . C301 B2 . 125.4(7) yes
C306 . C301 B2 . 119.1(7) yes
C301 . C302 C303 . 122.2(9) yes
C301 . C302 H3021 . 118.6 no
C303 . C302 H3021 . 119.2 no
C302 . C303 C304 . 121.6(9) yes
C302 . C303 C307 . 120.5(11) yes
C304 . C303 C307 . 117.9(10) yes
C303 . C304 C305 . 117.2(9) yes
C303 . C304 H3041 . 120.6 no
C305 . C304 H3041 . 122.1 no
C304 . C305 C306 . 120.6(7) yes
C304 . C305 C308 . 121.3(7) yes
C306 . C305 C308 . 118.1(7) yes
C301 . C306 C305 . 122.9(8) yes
C301 . C306 H3061 . 118.3 no
C305 . C306 H3061 . 118.8 no
C303 . C307 F25 . 111.4(10) yes
C303 . C307 F26 . 113.1(10) yes
F25 . C307 F26 . 104.9(12) yes
C303 . C307 F27 . 115.2(12) yes
F25 . C307 F27 . 105.5(10) yes
F26 . C307 F27 . 105.9(11) yes
C305 . C308 F280 . 111.84(5) yes
C305 . C308 F291 . 111.84(5) yes
F280 . C308 F291 . 107.00(5) yes
C305 . C308 F301 . 111.85(5) yes
F280 . C308 F301 . 107.01(5) yes
F291 . C308 F301 . 106.99(5) yes
C305 . C308 F281 . 111.83(5) yes
C305 . C308 F290 . 111.85(5) yes
F281 . C308 F290 . 107.01(5) yes
C305 . C308 F300 . 111.85(5) yes
F281 . C308 F300 . 106.99(5) yes
F290 . C308 F300 . 107.00(5) yes
C310 . C309 C314 . 122.4(9) yes
C310 . C309 H3091 . 119.3 no
C314 . C309 H3091 . 118.3 no
C309 . C310 C311 . 120.6(7) yes
C309 . C310 C316 . 121.4(6) yes
C311 . C310 C316 . 117.8(7) yes
C310 . C311 C312 . 119.4(9) yes
C310 . C311 H3111 . 119.7 no
C312 . C311 H3111 . 120.8 no
C311 . C312 C313 . 119.6(7) yes
C311 . C312 C315 . 122.2(7) yes
C313 . C312 C315 . 118.1(6) yes
C312 . C313 C314 . 123.2(8) yes
C312 . C313 H3131 . 118.0 no
C314 . C313 H3131 . 118.8 no
C309 . C314 C313 . 114.6(9) yes
C309 . C314 B2 . 122.3(7) yes
C313 . C314 B2 . 123.1(7) yes
C312 . C315 F330 . 112.47(5) yes
C312 . C315 F311 . 112.48(5) yes
F330 . C315 F311 . 106.32(5) yes
C312 . C315 F321 . 112.47(5) yes
F330 . C315 F321 . 106.31(5) yes
F311 . C315 F321 . 106.31(5) yes
C312 . C315 F331 . 112.47(5) yes
C312 . C315 F310 . 112.47(5) yes
F331 . C315 F310 . 106.30(5) yes
C312 . C315 F320 . 112.48(5) yes
F331 . C315 F320 . 106.32(5) yes
F310 . C315 F320 . 106.31(5) yes
C310 . C316 F350 . 114.62(5) yes
C310 . C316 F341 . 114.65(5) yes
F350 . C316 F341 . 103.84(5) yes
C310 . C316 F361 . 114.64(5) yes
F350 . C316 F361 . 103.83(5) yes
F341 . C316 F361 . 103.86(5) yes
C310 . C316 F351 . 114.64(5) yes
C310 . C316 F340 . 114.63(5) yes
F351 . C316 F340 . 103.84(5) yes
C310 . C316 F360 . 114.64(5) yes
F351 . C316 F360 . 103.85(5) yes
F340 . C316 F360 . 103.84(5) yes
C225 . B1 C209 . 112.0(7) yes
C225 . B1 C217 . 103.7(7) yes
C209 . B1 C217 . 112.1(7) yes
C225 . B1 C201 . 113.6(7) yes
C209 . B1 C201 . 103.6(7) yes
C217 . B1 C201 . 112.1(7) yes
C314 6_656 B2 C314 . 104.8(10) yes
C314 6_656 B2 C301 . 112.0(4) yes
C314 . B2 C301 . 112.3(4) yes
C314 6_656 B2 C301 6_656 112.3(4) yes
C314 . B2 C301 6_656 112.0(4) yes
C301 . B2 C301 6_656 103.7(10) yes
C14 . P1 Rh1 . 108.1(4) yes
C14 . P1 C81 . 112.0(10) yes
Rh1 . P1 C81 . 118.2(6) yes
C14 . P1 C410 . 110.5(9) yes
Rh1 . P1 C410 . 126.4(9) yes
C81 . P1 C410 . 78.9(10) yes
C14 . P1 Rh1 . 108.1(4) yes
C14 . P1 C80 . 96.2(7) yes
Rh1 . P1 C80 . 117.1(5) yes
C14 . P1 C410 . 110.5(9) yes
Rh1 . P1 C410 . 126.4(9) yes
C80 . P1 C410 . 94.1(12) yes
C14 . P1 Rh1 . 108.1(4) yes
C14 . P1 C81 . 112.0(10) yes
Rh1 . P1 C81 . 118.2(6) yes
C14 . P1 C411 . 102.9(8) yes
Rh1 . P1 C411 . 106.6(6) yes
C81 . P1 C411 . 107.8(9) yes
C14 . P1 Rh1 . 108.1(4) yes
C14 . P1 C80 . 96.2(7) yes
Rh1 . P1 C80 . 117.1(5) yes
C14 . P1 C411 . 102.9(8) yes
Rh1 . P1 C411 . 106.6(6) yes
C80 . P1 C411 . 123.3(11) yes
C20 . P2 C17 . 103.7(6) yes
C20 . P2 Rh1 . 119.1(5) yes
C17 . P2 Rh1 . 109.2(5) yes
C20 . P2 C71 . 108.2(10) yes
C17 . P2 C71 . 95.8(7) yes
Rh1 . P2 C71 . 117.4(6) yes
C20 . P2 C17 . 103.7(6) yes
C20 . P2 Rh1 . 119.1(5) yes
C17 . P2 Rh1 . 109.2(5) yes
C20 . P2 C70 . 94.9(7) yes
C17 . P2 C70 . 109.1(9) yes
Rh1 . P2 C70 . 119.2(4) yes
C107 . P3 C110 . 104.1(8) yes
C107 . P3 Rh2 . 109.1(5) yes
C110 . P3 Rh2 . 117.7(6) yes
C107 . P3 C1050 . 103.8(4) yes
C110 . P3 C1050 . 101.5(7) yes
Rh2 . P3 C1050 . 118.88(10) yes
C107 . P3 C1051 . 103.8(4) yes
C110 . P3 C1051 . 101.5(7) yes
Rh2 . P3 C1051 . 118.88(10) yes
C5 . Rh1 C1 . 66.1(5) yes
C5 . Rh1 C4 . 35.3(5) yes
C1 . Rh1 C4 . 76.9(5) yes
C5 . Rh1 C2 . 76.4(6) yes
C1 . Rh1 C2 . 36.1(6) yes
C4 . Rh1 C2 . 64.5(5) yes
C5 . Rh1 P2 . 102.4(3) yes
C1 . Rh1 P2 . 167.6(5) yes
C4 . Rh1 P2 . 96.2(3) yes
C2 . Rh1 P2 . 148.8(5) yes
C5 . Rh1 P1 . 151.2(4) yes
C1 . Rh1 P1 . 94.6(4) yes
C4 . Rh1 P1 . 164.3(4) yes
C2 . Rh1 P1 . 100.9(4) yes
P2 . Rh1 P1 . 94.29(12) yes
C5 . Rh1 C3 . 52.2(5) yes
C1 . Rh1 C3 . 54.0(6) yes
C4 . Rh1 C3 . 31.5(5) yes
C2 . Rh1 C3 . 33.1(5) yes
P2 . Rh1 C3 . 123.3(4) yes
P1 . Rh1 C3 . 133.5(4) yes
C101 . Rh2 C101 6_656 75.6(8) yes
C101 . Rh2 C102 . 36.4(5) yes
C101 6_656 Rh2 C102 . 63.4(6) yes
C101 . Rh2 C102 6_656 63.4(6) yes
C101 6_656 Rh2 C102 6_656 36.4(5) yes
C102 . Rh2 C102 6_656 75.1(9) yes
C101 . Rh2 P3 6_656 165.0(5) yes
C101 6_656 Rh2 P3 6_656 95.9(4) yes
C102 . Rh2 P3 6_656 149.0(4) yes
C102 6_656 Rh2 P3 6_656 102.4(4) yes
C101 . Rh2 P3 . 95.9(4) yes
C101 6_656 Rh2 P3 . 165.0(5) yes
C102 . Rh2 P3 . 102.4(4) yes
C102 6_656 Rh2 P3 . 149.0(4) yes
P3 6_656 Rh2 P3 . 94.87(14) yes
P1 . C80 C91 . 115.08(7) yes
P1 . C80 H801 . 121.1 no
C91 . C80 H801 . 103.9 no
P1 . C80 H802 . 104.1 no
C91 . C80 H802 . 119.0 no
H801 . C80 H802 . 92.3 no
P1 . C81 C90 . 115.06(7) yes
P1 . C81 H811 . 109.8 no
C90 . C81 H811 . 109.9 no
P1 . C81 H812 . 106.7 no
C90 . C81 H812 . 105.7 no
H811 . C81 H812 . 109.5 no
C81 . C90 C71 . 110.39(7) yes
C81 . C90 H901 . 102.3 no
C71 . C90 H901 . 108.0 no
C81 . C90 H902 . 108.5 no
C71 . C90 H902 . 117.1 no
H901 . C90 H902 . 109.5 no
C80 . C91 C70 . 110.39(7) yes
C80 . C91 H912 . 108.3 no
C70 . C91 H912 . 110.8 no
C80 . C91 H913 . 126.0 no
C70 . C91 H913 . 102.2 no
H912 . C91 H913 . 98.2 no
C91 . C70 P2 . 115.07(7) yes
C91 . C70 H701 . 116.5 no
P2 . C70 H701 . 114.0 no
C91 . C70 H702 . 95.6 no
P2 . C70 H702 . 103.4 no
H701 . C70 H702 . 109.5 no
C90 . C71 P2 . 115.08(7) yes
C90 . C71 H711 . 119.7 no
P2 . C71 H711 . 114.4 no
C90 . C71 H712 . 93.7 no
P2 . C71 H712 . 99.8 no
H711 . C71 H712 . 109.5 no
C1050 6_656 C106 C106 6_656 71.06(5) yes
C1051 6_656 C106 C106 6_656 71.06(5) yes
C1050 6_656 C106 C1050 . 131.29(6) yes
C1051 6_656 C106 C1050 . 131.29(6) yes
C106 6_656 C106 C1050 . 75.12(5) yes
C1050 6_656 C106 C1051 . 131.29(6) yes
C1051 6_656 C106 C1051 . 131.29(6) yes
C106 6_656 C106 C1051 . 75.12(5) yes
C1050 6_656 C106 H1061 . 98.1 no
C1051 6_656 C106 H1061 . 98.1 no
C106 6_656 C106 H1061 . 67.2 no
C1050 . C106 H1061 . 100.0 no
C1051 . C106 H1061 . 100.0 no
C1050 6_656 C106 H1062 . 103.1 no
C1051 6_656 C106 H1062 . 103.1 no
C106 6_656 C106 H1062 . 172.5 no
C1050 . C106 H1062 . 106.6 no
C1051 . C106 H1062 . 106.6 no
H1061 . C106 H1062 . 119.1 no
P1 . C410 C430 . 104(2) yes
P1 . C410 C420 . 113(2) yes
C430 . C410 C420 . 110.78(7) yes
P1 . C410 H4101 . 109.5 no
C430 . C410 H4101 . 110.2 no
C420 . C410 H4101 . 109.2 no
P1 . C411 C431 . 116.0(18) yes
P1 . C411 C421 . 112.7(17) yes
C431 . C411 C421 . 110.78(7) yes
P1 . C411 H4111 . 106.0 no
C431 . C411 H4111 . 105.6 no
C421 . C411 H4111 . 104.7 no
C410 . C430 H4301 . 110.2 no
C410 . C430 H4302 . 109.6 no
H4301 . C430 H4302 . 109.5 no
C410 . C430 H4303 . 108.5 no
H4301 . C430 H4303 . 109.5 no
H4302 . C430 H4303 . 109.5 no
C411 . C431 H4311 . 110.4 no
C411 . C431 H4312 . 108.5 no
H4311 . C431 H4312 . 109.5 no
C411 . C431 H4313 . 109.5 no
H4311 . C431 H4313 . 109.5 no
H4312 . C431 H4313 . 109.5 no
C411 . C421 H4211 . 111.2 no
C411 . C421 H4212 . 109.6 no
H4211 . C421 H4212 . 109.5 no
C411 . C421 H4213 . 107.6 no
H4211 . C421 H4213 . 109.5 no
H4212 . C421 H4213 . 109.5 no
C410 . C420 H4201 . 109.7 no
C410 . C420 H4202 . 108.6 no
H4201 . C420 H4202 . 109.5 no
C410 . C420 H4203 . 110.1 no
H4201 . C420 H4203 . 109.5 no
H4202 . C420 H4203 . 109.5 no
P3 . C1050 C106 6_656 120.55(6) yes
P3 . C1050 C106 . 119.01(6) yes
C106 6_656 C1050 C106 . 33.82(5) yes
P3 . C1050 H1051 . 107.7 no
C106 6_656 C1050 H1051 . 76.7 no
C106 . C1050 H1051 . 108.4 no
P3 . C1050 H1052 . 105.7 no
C106 6_656 C1050 H1052 . 129.3 no
C106 . C1050 H1052 . 106.2 no
H1051 . C1050 H1052 . 109.5 no
P3 . C1050 H1053 . 106.6 no
C106 6_656 C1050 H1053 . 107.9 no
C106 . C1050 H1053 . 131.3 no
H1051 . C1050 H1053 . 36.8 no
H1052 . C1050 H1053 . 74.7 no
P3 . C1050 H1054 . 105.8 no
C106 6_656 C1050 H1054 . 106.2 no
C106 . C1050 H1054 . 74.8 no
H1051 . C1050 H1054 . 138.4 no
H1052 . C1050 H1054 . 36.6 no
H1053 . C1050 H1054 . 109.5 no
P3 . C1051 C106 6_656 120.55(6) yes
P3 . C1051 C106 . 119.01(6) yes
C106 6_656 C1051 C106 . 33.82(5) yes
P3 . C1051 H1051 . 107.7 no
C106 6_656 C1051 H1051 . 76.7 no
C106 . C1051 H1051 . 108.4 no
P3 . C1051 H1052 . 105.7 no
C106 6_656 C1051 H1052 . 129.3 no
C106 . C1051 H1052 . 106.2 no
H1051 . C1051 H1052 . 109.5 no
P3 . C1051 H1053 . 106.6 no
C106 6_656 C1051 H1053 . 107.9 no
C106 . C1051 H1053 . 131.3 no
H1051 . C1051 H1053 . 36.8 no
H1052 . C1051 H1053 . 74.7 no
P3 . C1051 H1054 . 105.8 no
C106 6_656 C1051 H1054 . 106.2 no
C106 . C1051 H1054 . 74.8 no
H1051 . C1051 H1054 . 138.4 no
H1052 . C1051 H1054 . 36.6 no
H1053 . C1051 H1054 . 109.5 no
C1051 . H1051 H1053 . 71.6 no
C1050 . H1051 H1053 . 71.6 no
C1051 . H1052 H1054 . 71.7 no
C1050 . H1052 H1054 . 71.7 no
H1051 . H1053 C1051 . 71.6 no
H1051 . H1053 C1050 . 71.6 no
H1052 . H1054 C1050 . 71.7 no
H1052 . H1054 C1051 . 71.7 no
C106 . H1061 C106 6_656 45.5 no

loop_
_geom_bond_atom_site_label_1
_geom_bond_atom_site_label_2
_geom_bond_site_symmetry_2
_geom_bond_distance
_geom_bond_publ_flag
F7 C215 . 1.317(16) yes
F8 C215 . 1.331(16) yes
F9 C215 . 1.304(14) yes
F22 C232 . 1.353(15) yes
F23 C232 . 1.258(16) yes
F24 C232 . 1.339(13) yes
F25 C307 . 1.360(15) yes
F26 C307 . 1.336(16) yes
F27 C307 . 1.326(14) yes
C1 C2 . 1.36(2) yes
C1 C6 . 1.55(2) yes
C1 Rh1 . 2.204(12) yes
C1 H11 . 0.980 no
C2 C3 . 1.53(2) yes
C2 Rh1 . 2.189(14) yes
C2 H21 . 0.982 no
C3 C4 . 1.47(2) yes
C3 C10 . 1.56(2) yes
C3 Rh1 . 2.788(15) yes
C3 H31 . 0.977 no
C4 C5 . 1.337(18) yes
C4 Rh1 . 2.199(12) yes
C4 H41 . 0.976 no
C5 C6 . 1.520(18) yes
C5 Rh1 . 2.208(11) yes
C5 H51 . 0.977 no
C6 C10 . 1.52(2) yes
C6 H61 . 0.981 no
C10 H101 . 0.974 no
C10 H102 . 0.980 no
C14 C15 . 1.512(18) yes
C14 C16 . 1.532(19) yes
C14 P1 . 1.853(13) yes
C14 H141 . 0.981 no
C15 H151 . 0.963 no
C15 H152 . 0.961 no
C15 H153 . 0.962 no
C16 H163 . 0.961 no
C16 H162 . 0.962 no
C16 H161 . 0.960 no
C17 C18 . 1.54(2) yes
C17 C19 . 1.545(19) yes
C17 P2 . 1.843(13) yes
C17 H171 . 0.978 no
C18 H183 . 0.963 no
C18 H182 . 0.961 no
C18 H181 . 0.965 no
C19 H191 . 0.959 no
C19 H192 . 0.961 no
C19 H193 . 0.963 no
C20 C21 . 1.54(2) yes
C20 C22 . 1.52(2) yes
C20 P2 . 1.850(13) yes
C20 H201 . 0.980 no
C21 H213 . 0.960 no
C21 H212 . 0.960 no
C21 H211 . 0.963 no
C22 H221 . 0.963 no
C22 H222 . 0.958 no
C22 H223 . 0.959 no
C101 C102 . 1.384(19) yes
C101 C103 . 1.48(2) yes
C101 Rh2 . 2.223(11) yes
C101 H1011 . 0.981 no
C102 C103 6_656 1.51(2) yes
C102 Rh2 . 2.204(13) yes
C102 H1021 . 0.976 no
C103 C104 . 1.550(19) yes
C103 H1031 . 0.981 no
C104 H1041 6_656 0.950 no
C104 H1041 . 0.950 no
C107 C108 . 1.512(19) yes
C107 C109 . 1.52(2) yes
C107 P3 . 1.871(14) yes
C107 H1071 . 0.984 no
C108 H1081 . 0.959 no
C108 H1082 . 0.961 no
C108 H1083 . 0.959 no
C109 H1093 . 0.961 no
C109 H1092 . 0.965 no
C109 H1091 . 0.961 no
C110 C111 . 1.58(2) yes
C110 C112 . 1.51(2) yes
C110 P3 . 1.820(16) yes
C110 H1101 . 0.975 no
C111 H1111 . 0.957 no
C111 H1112 . 0.959 no
C111 H1113 . 0.959 no
C112 H1123 . 0.962 no
C112 H1122 . 0.959 no
C112 H1121 . 0.959 no
C201 C202 . 1.399(12) yes
C201 C206 . 1.394(12) yes
C201 B1 . 1.624(13) yes
C202 C203 . 1.396(13) yes
C202 H2021 . 0.939 no
C203 C204 . 1.328(14) yes
C203 C207 . 1.480(4) yes
C204 C205 . 1.401(14) yes
C204 H2041 . 0.932 no
C205 C206 . 1.363(13) yes
C205 C208 . 1.476(4) yes
C206 H2061 . 0.938 no
C207 F2000 . 1.346(5) yes
C207 F1100 . 1.347(5) yes
C207 F3100 . 1.348(5) yes
C207 F2100 . 1.349(5) yes
C207 F1000 . 1.342(5) yes
C207 F3000 . 1.346(5) yes
C208 F50 . 1.314(6) yes
C208 F40 . 1.314(5) yes
C208 F61 . 1.314(5) yes
C208 F51 . 1.319(5) yes
C208 F41 . 1.308(5) yes
C208 F60 . 1.311(5) yes
C209 C210 . 1.379(12) yes
C209 C214 . 1.392(13) yes
C209 B1 . 1.649(13) yes
C210 C211 . 1.382(13) yes
C210 H2101 . 0.938 no
C211 C212 . 1.385(16) yes
C211 C215 . 1.487(15) yes
C212 C213 . 1.421(14) yes
C212 H2121 . 0.932 no
C213 C214 . 1.367(13) yes
C213 C216 . 1.531(4) yes
C214 H2141 . 0.932 no
C216 F101 . 1.301(5) yes
C216 F120 . 1.309(5) yes
C216 F111 . 1.311(5) yes
C216 F100 . 1.312(6) yes
C216 F121 . 1.308(6) yes
C216 F110 . 1.307(6) yes
C217 C218 . 1.398(12) yes
C217 C222 . 1.386(12) yes
C217 B1 . 1.640(13) yes
C218 C219 . 1.380(12) yes
C218 H2181 . 0.932 no
C219 C220 . 1.400(13) yes
C219 C223 . 1.454(4) yes
C220 C221 . 1.383(12) yes
C220 H2201 . 0.936 no
C221 C222 . 1.392(11) yes
C221 C224 . 1.489(4) yes
C222 H2221 . 0.930 no
C223 F141 . 1.338(5) yes
C223 F130 . 1.328(5) yes
C223 F151 . 1.333(5) yes
C223 F140 . 1.335(5) yes
C223 F131 . 1.331(5) yes
C223 F150 . 1.336(5) yes
C224 F160 . 1.330(5) yes
C224 F171 . 1.326(5) yes
C224 F181 . 1.332(5) yes
C224 F161 . 1.331(5) yes
C224 F170 . 1.331(5) yes
C224 F180 . 1.330(5) yes
C225 C226 . 1.405(13) yes
C225 C230 . 1.377(13) yes
C225 B1 . 1.654(13) yes
C226 C227 . 1.363(13) yes
C226 H2261 . 0.925 no
C227 C228 . 1.394(15) yes
C227 C231 . 1.448(4) yes
C228 C229 . 1.373(16) yes
C228 H2281 . 0.936 no
C229 C230 . 1.391(13) yes
C229 C232 . 1.489(16) yes
C230 H2301 . 0.932 no
C231 F201 . 1.305(5) yes
C231 F211 . 1.307(5) yes
C231 F190 . 1.323(5) yes
C231 F200 . 1.315(5) yes
C231 F210 . 1.313(5) yes
C231 F191 . 1.307(6) yes
C301 C302 . 1.389(12) yes
C301 C306 . 1.398(12) yes
C301 B2 . 1.637(12) yes
C302 C303 . 1.374(13) yes
C302 H3021 . 0.931 no
C303 C304 . 1.387(15) yes
C303 C307 . 1.484(15) yes
C304 C305 . 1.385(14) yes
C304 H3041 . 0.938 no
C305 C306 . 1.375(13) yes
C305 C308 . 1.533(4) yes
C306 H3061 . 0.932 no
C308 F280 . 1.309(5) yes
C308 F291 . 1.311(5) yes
C308 F301 . 1.311(5) yes
C308 F281 . 1.308(5) yes
C308 F290 . 1.311(5) yes
C308 F300 . 1.308(5) yes
C309 C310 . 1.392(13) yes
C309 C314 . 1.399(12) yes
C309 H3091 . 0.931 no
C310 C311 . 1.359(14) yes
C310 C316 . 1.445(4) yes
C311 C312 . 1.362(14) yes
C311 H3111 . 0.931 no
C312 C313 . 1.404(12) yes
C312 C315 . 1.508(4) yes
C313 C314 . 1.387(13) yes
C313 H3131 . 0.929 no
C314 B2 . 1.639(12) yes
C315 F330 . 1.329(5) yes
C315 F311 . 1.322(5) yes
C315 F321 . 1.329(5) yes
C315 F331 . 1.329(6) yes
C315 F310 . 1.327(6) yes
C315 F320 . 1.326(6) yes
C316 F350 . 1.333(5) yes
C316 F341 . 1.351(5) yes
C316 F361 . 1.347(5) yes
C316 F351 . 1.341(6) yes
C316 F340 . 1.346(6) yes
C316 F360 . 1.340(6) yes
P1 Rh1 . 2.310(3) yes
P1 C81 . 1.859(7) yes
P1 C410 . 1.81(3) yes
P1 Rh1 . 2.310(3) yes
P1 C80 . 1.877(6) yes
P1 C410 . 1.81(3) yes
P1 Rh1 . 2.310(3) yes
P1 C81 . 1.859(7) yes
P1 C411 . 1.93(3) yes
P1 Rh1 . 2.310(3) yes
P1 C80 . 1.877(6) yes
P1 C411 . 1.93(3) yes
P2 Rh1 . 2.321(3) yes
P2 C71 . 1.876(7) yes
P2 Rh1 . 2.321(3) yes
P2 C70 . 1.864(6) yes
P3 Rh2 . 2.316(3) yes
P3 C1050 . 1.839(5) yes
P3 C1051 . 1.839(5) yes
C80 C91 . 1.509(7) yes
C80 H801 . 0.960 no
C80 H802 . 0.959 no
C81 C90 . 1.499(7) yes
C81 H811 . 0.950 no
C81 H812 . 0.950 no
C90 C71 . 1.509(7) yes
C90 H901 . 0.950 no
C90 H902 . 0.950 no
C91 C70 . 1.502(7) yes
C91 H912 . 0.959 no
C91 H913 . 0.957 no
C70 H701 . 0.950 no
C70 H702 . 0.950 no
C71 H711 . 0.968 no
C71 H712 . 0.969 no
C106 C1050 6_656 1.413(3) yes
C106 C1051 6_656 1.413(3) yes
C106 C106 6_656 0.8137(16) yes
C106 C1050 . 1.383(3) yes
C106 C1051 . 1.383(3) yes
C106 H1061 . 1.051 no
C106 H1062 . 0.950 no
C410 C430 . 1.516(7) yes
C410 C420 . 1.517(7) yes
C410 H4101 . 0.950 no
C411 C431 . 1.516(7) yes
C411 C421 . 1.516(7) yes
C411 H4111 . 0.950 no
C430 H4301 . 0.950 no
C430 H4302 . 0.950 no
C430 H4303 . 0.950 no
C431 H4311 . 0.950 no
C431 H4312 . 0.950 no
C431 H4313 . 0.950 no
C421 H4211 . 0.950 no
C421 H4212 . 0.950 no
C421 H4213 . 0.950 no
C420 H4201 . 0.950 no
C420 H4202 . 0.950 no
C420 H4203 . 0.950 no
C1050 H1051 . 0.950 no
C1050 H1052 . 0.950 no
C1050 H1053 . 0.950 no
C1050 H1054 . 0.950 no
C1051 H1051 . 0.950 no
C1051 H1052 . 0.950 no
C1051 H1053 . 0.950 no
C1051 H1054 . 0.950 no
H1051 H1053 . 0.600 no
H1052 H1054 . 0.597 no
